data_7044890
loop_
_publ_author_name
'Chen, Fengli'
'Bai, Dongjie'
'Wang, Yao'
'He, Minghui'
'Gao, Xiaoxia'
'He, Yabing'

_publ_section_title
;
 A pair of polymorphous metal-organic frameworks based on an angular
 diisophthalate linker: synthesis, characterization and gas adsorption
 properties.
;
_journal_issue 3
_journal_name_full 'Dalton transactions (Cambridge, England : 2003)'
_journal_page_first 716
_journal_page_last 725
_journal_paper_doi 10.1039/c7dt04087c
_journal_volume 47
_journal_year 2018
_chemical_formula_sum 'C26 H16 Cu2 O10'
_chemical_formula_weight 615.47
_space_group_IT_number 225
_space_group_name_Hall '-F 4 2 3'
_space_group_name_H-M_alt 'F m -3 m'
_symmetry_cell_setting cubic
_symmetry_space_group_name_Hall '-F 4 2 3'
_symmetry_space_group_name_H-M 'F m -3 m'
_atom_sites_solution_hydrogens geom
_atom_sites_solution_primary direct
_atom_sites_solution_secondary difmap
_audit_creation_method SHELXL-97
_audit_update_record
;
2017-10-30 deposited with the CCDC.
2017-11-28 downloaded from the CCDC.
;
_cell_angle_alpha 90.00
_cell_angle_beta 90.00
_cell_angle_gamma 90.00
_cell_formula_units_Z 48
_cell_length_a 39.8231(14)
_cell_length_b 39.8231(14)
_cell_length_c 39.8231(14)
_cell_measurement_reflns_used 39677
_cell_measurement_temperature 120(2)
_cell_measurement_theta_max 25
_cell_measurement_theta_min 1
_cell_volume 63155(4)
_computing_cell_refinement 'Bruker SMART'
_computing_data_collection 'Bruker SMART'
_computing_data_reduction 'Bruker SAINT'
_computing_molecular_graphics 'Bruker SHELXTL'
_computing_publication_material 'Bruker SHELXTL'
_computing_structure_refinement 'SHELXL-97 (Sheldrick, 1997)'
_computing_structure_solution 'SHELXS-97 (Sheldrick, 1990)'
_diffrn_ambient_temperature 120(2)
_diffrn_measured_fraction_theta_full 0.997
_diffrn_measured_fraction_theta_max 0.997
_diffrn_measurement_device_type 'Bruker SMART APEX II CCD area detector'
_diffrn_measurement_method 'phi and omega scans'
_diffrn_radiation_monochromator graphite
_diffrn_radiation_source 'fine-focus sealed tube'
_diffrn_radiation_type MoK\a
_diffrn_radiation_wavelength 0.71073
_diffrn_reflns_av_R_equivalents 0.0839
_diffrn_reflns_av_sigmaI/netI 0.0329
_diffrn_reflns_limit_h_max 37
_diffrn_reflns_limit_h_min -45
_diffrn_reflns_limit_k_max 37
_diffrn_reflns_limit_k_min -47
_diffrn_reflns_limit_l_max 43
_diffrn_reflns_limit_l_min -46
_diffrn_reflns_number 39677
_diffrn_reflns_theta_full 25.01
_diffrn_reflns_theta_max 25.01
_diffrn_reflns_theta_min 1.70
_exptl_absorpt_coefficient_mu 0.836
_exptl_absorpt_correction_T_max 0.9286
_exptl_absorpt_correction_T_min 0.8991
_exptl_absorpt_correction_type empirical
_exptl_crystal_colour blue
_exptl_crystal_density_diffrn 0.777
_exptl_crystal_density_method 'not measured'
_exptl_crystal_description block
_exptl_crystal_F_000 14880
_exptl_crystal_size_max 0.13
_exptl_crystal_size_mid 0.12
_exptl_crystal_size_min 0.09
_platon_squeeze_details ' ?'
_refine_diff_density_max 0.598
_refine_diff_density_min -0.704
_refine_diff_density_rms 0.092
_refine_ls_extinction_method none
_refine_ls_goodness_of_fit_ref 1.426
_refine_ls_hydrogen_treatment mixed
_refine_ls_matrix_type full
_refine_ls_number_parameters 118
_refine_ls_number_reflns 2759
_refine_ls_number_restraints 30
_refine_ls_restrained_S_all 1.445
_refine_ls_R_factor_all 0.1098
_refine_ls_R_factor_gt 0.0783
_refine_ls_shift/su_max 0.004
_refine_ls_shift/su_mean 0.001
_refine_ls_structure_factor_coef Fsqd
_refine_ls_weighting_details 'calc w=1/[\s^2^(Fo^2^)+(0.1000P)^2^+0.0000P] where P=(Fo^2^+2Fc^2^)/3'
_refine_ls_weighting_scheme calc
_refine_ls_wR_factor_gt 0.2182
_refine_ls_wR_factor_ref 0.2296
_reflns_number_gt 1844
_reflns_number_total 2759
_reflns_threshold_expression >2sigma(I)
_cod_data_source_file c7dt04087c2.cif
_cod_data_source_block ap
_cod_depositor_comments 'Adding full bibliography for 7044890--7044891.cif.'
_cod_original_sg_symbol_H-M Fm-3m
_cod_database_code 7044890

loop_
_symmetry_equiv_pos_as_xyz
'x, y, z'
'-x, -y, z'
'-x, y, -z'
'x, -y, -z'
'z, x, y'
'z, -x, -y'
'-z, -x, y'
'-z, x, -y'
'y, z, x'
'-y, z, -x'
'y, -z, -x'
'-y, -z, x'
'y, x, -z'
'-y, -x, -z'
'y, -x, z'
'-y, x, z'
'x, z, -y'
'-x, z, y'
'-x, -z, -y'
'x, -z, y'
'z, y, -x'
'z, -y, x'
'-z, y, x'
'-z, -y, -x'
'x, y+1/2, z+1/2'
'-x, -y+1/2, z+1/2'
'-x, y+1/2, -z+1/2'
'x, -y+1/2, -z+1/2'
'z, x+1/2, y+1/2'
'z, -x+1/2, -y+1/2'
'-z, -x+1/2, y+1/2'
'-z, x+1/2, -y+1/2'
'y, z+1/2, x+1/2'
'-y, z+1/2, -x+1/2'
'y, -z+1/2, -x+1/2'
'-y, -z+1/2, x+1/2'
'y, x+1/2, -z+1/2'
'-y, -x+1/2, -z+1/2'
'y, -x+1/2, z+1/2'
'-y, x+1/2, z+1/2'
'x, z+1/2, -y+1/2'
'-x, z+1/2, y+1/2'
'-x, -z+1/2, -y+1/2'
'x, -z+1/2, y+1/2'
'z, y+1/2, -x+1/2'
'z, -y+1/2, x+1/2'
'-z, y+1/2, x+1/2'
'-z, -y+1/2, -x+1/2'
'x+1/2, y, z+1/2'
'-x+1/2, -y, z+1/2'
'-x+1/2, y, -z+1/2'
'x+1/2, -y, -z+1/2'
'z+1/2, x, y+1/2'
'z+1/2, -x, -y+1/2'
'-z+1/2, -x, y+1/2'
'-z+1/2, x, -y+1/2'
'y+1/2, z, x+1/2'
'-y+1/2, z, -x+1/2'
'y+1/2, -z, -x+1/2'
'-y+1/2, -z, x+1/2'
'y+1/2, x, -z+1/2'
'-y+1/2, -x, -z+1/2'
'y+1/2, -x, z+1/2'
'-y+1/2, x, z+1/2'
'x+1/2, z, -y+1/2'
'-x+1/2, z, y+1/2'
'-x+1/2, -z, -y+1/2'
'x+1/2, -z, y+1/2'
'z+1/2, y, -x+1/2'
'z+1/2, -y, x+1/2'
'-z+1/2, y, x+1/2'
'-z+1/2, -y, -x+1/2'
'x+1/2, y+1/2, z'
'-x+1/2, -y+1/2, z'
'-x+1/2, y+1/2, -z'
'x+1/2, -y+1/2, -z'
'z+1/2, x+1/2, y'
'z+1/2, -x+1/2, -y'
'-z+1/2, -x+1/2, y'
'-z+1/2, x+1/2, -y'
'y+1/2, z+1/2, x'
'-y+1/2, z+1/2, -x'
'y+1/2, -z+1/2, -x'
'-y+1/2, -z+1/2, x'
'y+1/2, x+1/2, -z'
'-y+1/2, -x+1/2, -z'
'y+1/2, -x+1/2, z'
'-y+1/2, x+1/2, z'
'x+1/2, z+1/2, -y'
'-x+1/2, z+1/2, y'
'-x+1/2, -z+1/2, -y'
'x+1/2, -z+1/2, y'
'z+1/2, y+1/2, -x'
'z+1/2, -y+1/2, x'
'-z+1/2, y+1/2, x'
'-z+1/2, -y+1/2, -x'
'-x, -y, -z'
'x, y, -z'
'x, -y, z'
'-x, y, z'
'-z, -x, -y'
'-z, x, y'
'z, x, -y'
'z, -x, y'
'-y, -z, -x'
'y, -z, x'
'-y, z, x'
'y, z, -x'
'-y, -x, z'
'y, x, z'
'-y, x, -z'
'y, -x, -z'
'-x, -z, y'
'x, -z, -y'
'x, z, y'
'-x, z, -y'
'-z, -y, x'
'-z, y, -x'
'z, -y, -x'
'z, y, x'
'-x, -y+1/2, -z+1/2'
'x, y+1/2, -z+1/2'
'x, -y+1/2, z+1/2'
'-x, y+1/2, z+1/2'
'-z, -x+1/2, -y+1/2'
'-z, x+1/2, y+1/2'
'z, x+1/2, -y+1/2'
'z, -x+1/2, y+1/2'
'-y, -z+1/2, -x+1/2'
'y, -z+1/2, x+1/2'
'-y, z+1/2, x+1/2'
'y, z+1/2, -x+1/2'
'-y, -x+1/2, z+1/2'
'y, x+1/2, z+1/2'
'-y, x+1/2, -z+1/2'
'y, -x+1/2, -z+1/2'
'-x, -z+1/2, y+1/2'
'x, -z+1/2, -y+1/2'
'x, z+1/2, y+1/2'
'-x, z+1/2, -y+1/2'
'-z, -y+1/2, x+1/2'
'-z, y+1/2, -x+1/2'
'z, -y+1/2, -x+1/2'
'z, y+1/2, x+1/2'
'-x+1/2, -y, -z+1/2'
'x+1/2, y, -z+1/2'
'x+1/2, -y, z+1/2'
'-x+1/2, y, z+1/2'
'-z+1/2, -x, -y+1/2'
'-z+1/2, x, y+1/2'
'z+1/2, x, -y+1/2'
'z+1/2, -x, y+1/2'
'-y+1/2, -z, -x+1/2'
'y+1/2, -z, x+1/2'
'-y+1/2, z, x+1/2'
'y+1/2, z, -x+1/2'
'-y+1/2, -x, z+1/2'
'y+1/2, x, z+1/2'
'-y+1/2, x, -z+1/2'
'y+1/2, -x, -z+1/2'
'-x+1/2, -z, y+1/2'
'x+1/2, -z, -y+1/2'
'x+1/2, z, y+1/2'
'-x+1/2, z, -y+1/2'
'-z+1/2, -y, x+1/2'
'-z+1/2, y, -x+1/2'
'z+1/2, -y, -x+1/2'
'z+1/2, y, x+1/2'
'-x+1/2, -y+1/2, -z'
'x+1/2, y+1/2, -z'
'x+1/2, -y+1/2, z'
'-x+1/2, y+1/2, z'
'-z+1/2, -x+1/2, -y'
'-z+1/2, x+1/2, y'
'z+1/2, x+1/2, -y'
'z+1/2, -x+1/2, y'
'-y+1/2, -z+1/2, -x'
'y+1/2, -z+1/2, x'
'-y+1/2, z+1/2, x'
'y+1/2, z+1/2, -x'
'-y+1/2, -x+1/2, z'
'y+1/2, x+1/2, z'
'-y+1/2, x+1/2, -z'
'y+1/2, -x+1/2, -z'
'-x+1/2, -z+1/2, y'
'x+1/2, -z+1/2, -y'
'x+1/2, z+1/2, y'
'-x+1/2, z+1/2, -y'
'-z+1/2, -y+1/2, x'
'-z+1/2, y+1/2, -x'
'z+1/2, -y+1/2, -x'
'z+1/2, y+1/2, x'

loop_
_atom_site_label
_atom_site_type_symbol
_atom_site_fract_x
_atom_site_fract_y
_atom_site_fract_z
_atom_site_U_iso_or_equiv
_atom_site_adp_type
_atom_site_occupancy
_atom_site_symmetry_multiplicity
_atom_site_calc_flag
_atom_site_refinement_flags
_atom_site_disorder_assembly
_atom_site_disorder_group
Cu1 Cu 0.5000 0.640666(18) 0.359334(18) 0.0733(5) Uani 1 4 d S . .
Cu2 Cu 0.5000 0.68764(2) 0.31236(2) 0.0774(5) Uani 1 4 d S . .
O1 O 0.46518(8) 0.62015(9) 0.33174(9) 0.0934(11) Uani 1 1 d . . .
O2 O 0.46559(8) 0.65968(10) 0.29126(9) 0.0978(12) Uani 1 1 d . . .
O1W O 0.5000 0.72553(12) 0.27447(12) 0.171(4) Uani 1 4 d S . .
O2W O 0.5000 0.60275(13) 0.39725(13) 0.173(5) Uani 1 4 d S . .
C1 C 0.4239(4) 0.6191(4) 0.29033(17) 0.083(4) Uani 0.50 1 d PG A .
C2 C 0.4142(3) 0.6305(3) 0.25842(18) 0.154(9) Uani 0.50 1 d PG A .
H2A H 0.4216 0.6518 0.2498 0.185 Uiso 0.50 1 d PR . .
C3 C 0.3922(2) 0.6076(2) 0.23875(11) 0.133(4) Uani 1 2 d SG . .
C4 C 0.3797(3) 0.5807(2) 0.25114(15) 0.088(4) Uani 0.50 1 d PG A 1
H4A H 0.3637 0.5681 0.2384 0.106 Uiso 0.50 1 d PR A 1
C5 C 0.3894(4) 0.5694(3) 0.28306(17) 0.066(3) Uani 0.50 1 d PG A 1
C6 C 0.4115(4) 0.5876(4) 0.30261(13) 0.089(2) Uani 1 2 d SG . .
H6A H 0.4184 0.5804 0.3242 0.106 Uiso 1 2 d SR A .
C7 C 0.3837(2) 0.6165(2) 0.20221(15) 0.149(6) Uani 0.50 2 d SPGD A .
C8 C 0.4086(2) 0.6288(3) 0.1807(2) 0.218(13) Uani 0.25 1 d PGD . .
H8A H 0.4311 0.6333 0.1879 0.261 Uiso 0.25 1 d PR A .
C9 C 0.3979(3) 0.6336(4) 0.1480(3) 0.31(2) Uani 0.25 1 d PGD . .
H9A H 0.4144 0.6432 0.1332 0.371 Uiso 0.25 1 d PR . .
C12 C 0.3508(2) 0.6129(3) 0.19080(19) 0.116(4) Uani 0.25 1 d PGDU . .
H12A H 0.3328 0.6090 0.2063 0.139 Uiso 0.25 1 d PR A .
C10 C 0.36679(17) 0.6268(4) 0.13321(17) 0.248(16) Uani 0.50 2 d SPGD . .
C11 C 0.3446(3) 0.6144(4) 0.15567(17) 0.136(10) Uani 0.50 2 d SPGD . .
C16 C 0.3115(3) 0.6078(4) 0.1480(4) 0.116(4) Uani 0.25 1 d PGDU . 2
H16A H 0.2964 0.5996 0.1652 0.139 Uiso 0.25 1 d PR . 2
C15 C 0.3005(2) 0.6136(6) 0.1143(4) 0.149(6) Uani 0.50 2 d SPGD . 2
C14 C 0.3227(3) 0.6261(6) 0.0915(3) 0.218(13) Uani 0.25 1 d PGD . 2
H14A H 0.3150 0.6302 0.0692 0.261 Uiso 0.25 1 d PR . 2
C13 C 0.3558(3) 0.6327(5) 0.10018(11) 0.31(2) Uani 0.25 1 d PGD . 2
H13A H 0.3710 0.6411 0.0837 0.371 Uiso 0.25 1 d PR . 2
C17 C 0.45522(13) 0.63273(15) 0.30471(15) 0.0895(16) Uani 1 1 d . . .

loop_
_atom_site_aniso_label
_atom_site_aniso_U_11
_atom_site_aniso_U_22
_atom_site_aniso_U_33
_atom_site_aniso_U_23
_atom_site_aniso_U_13
_atom_site_aniso_U_12
Cu1 0.0574(7) 0.0813(6) 0.0813(6) 0.0218(6) 0.000 0.000
Cu2 0.0643(7) 0.0839(6) 0.0839(6) 0.0233(6) 0.000 0.000
O1 0.082(2) 0.106(3) 0.091(3) 0.025(2) -0.0209(19) -0.0161(18)
O2 0.083(2) 0.108(3) 0.103(3) 0.027(2) -0.0160(19) -0.027(2)
O1W 0.179(9) 0.166(7) 0.166(7) 0.121(8) 0.000 0.000
O2W 0.360(16) 0.079(3) 0.079(3) 0.027(4) 0.000 0.000
C1 0.105(11) 0.077(10) 0.067(7) -0.010(6) 0.016(7) 0.010(7)
C2 0.23(2) 0.116(13) 0.119(11) 0.049(10) -0.123(13) -0.065(12)
C3 0.130(5) 0.130(5) 0.140(8) 0.053(5) -0.053(5) -0.046(7)
C4 0.062(7) 0.093(9) 0.111(10) -0.016(8) -0.011(6) -0.016(6)
C5 0.069(8) 0.064(6) 0.066(7) -0.012(6) 0.012(6) 0.007(5)
C6 0.086(3) 0.086(3) 0.095(6) 0.008(3) -0.008(3) -0.003(4)
C7 0.192(13) 0.192(13) 0.064(13) 0.024(8) -0.024(8) -0.06(2)
C8 0.11(2) 0.43(4) 0.12(2) 0.17(2) -0.010(11) 0.02(2)
C9 0.16(3) 0.66(6) 0.11(2) 0.17(3) 0.037(15) 0.17(3)
C12 0.115(7) 0.121(7) 0.113(7) 0.017(6) -0.023(5) -0.023(6)
C10 0.087(8) 0.57(6) 0.087(8) 0.104(18) -0.031(10) -0.104(18)
C11 0.125(12) 0.158(19) 0.125(12) 0.072(13) -0.081(14) -0.072(13)
C16 0.115(7) 0.121(7) 0.113(7) 0.017(6) -0.023(5) -0.023(6)
C15 0.192(13) 0.192(13) 0.064(13) 0.024(8) -0.024(8) -0.06(2)
C14 0.11(2) 0.43(4) 0.12(2) 0.17(2) -0.010(11) 0.02(2)
C13 0.16(3) 0.66(6) 0.11(2) 0.17(3) 0.037(15) 0.17(3)
C17 0.064(3) 0.106(4) 0.098(4) 0.009(3) -0.016(3) -0.014(3)

loop_
_atom_type_symbol
_atom_type_description
_atom_type_scat_dispersion_real
_atom_type_scat_dispersion_imag
_atom_type_scat_source
C C 0.0033 0.0016 'International Tables Vol C Tables 4.2.6.8 and 6.1.1.4'
H H 0.0000 0.0000 'International Tables Vol C Tables 4.2.6.8 and 6.1.1.4'
Cu Cu 0.3201 1.2651 'International Tables Vol C Tables 4.2.6.8 and 6.1.1.4'
O O 0.0106 0.0060 'International Tables Vol C Tables 4.2.6.8 and 6.1.1.4'

loop_
_geom_angle_atom_site_label_1
_geom_angle_atom_site_label_2
_geom_angle_atom_site_label_3
_geom_angle
_geom_angle_site_symmetry_1
_geom_angle_site_symmetry_3
O1 Cu1 O1 88.1(2) 114_566 .
O1 Cu1 O1 90.7(2) 114_566 19_666
O1 Cu1 O1 168.3(2) . 19_666
O1 Cu1 O1 168.3(2) 114_566 100_655
O1 Cu1 O1 90.7(2) . 100_655
O1 Cu1 O1 88.1(2) 19_666 100_655
O1 Cu1 O2W 95.87(11) 114_566 .
O1 Cu1 O2W 95.87(11) . .
O1 Cu1 O2W 95.87(11) 19_666 .
O1 Cu1 O2W 95.87(11) 100_655 .
O1 Cu1 Cu2 84.13(11) 114_566 .
O1 Cu1 Cu2 84.13(11) . .
O1 Cu1 Cu2 84.13(11) 19_666 .
O1 Cu1 Cu2 84.13(11) 100_655 .
O2W Cu1 Cu2 180.0(2) . .
O2 Cu2 O2 89.9(2) 114_566 .
O2 Cu2 O2 89.0(2) 114_566 19_666
O2 Cu2 O2 168.7(2) . 19_666
O2 Cu2 O2 168.7(2) 114_566 100_655
O2 Cu2 O2 89.0(2) . 100_655
O2 Cu2 O2 89.9(2) 19_666 100_655
O2 Cu2 O1W 95.67(11) 114_566 .
O2 Cu2 O1W 95.67(11) . .
O2 Cu2 O1W 95.67(11) 19_666 .
O2 Cu2 O1W 95.67(11) 100_655 .
O2 Cu2 Cu1 84.33(11) 114_566 .
O2 Cu2 Cu1 84.33(11) . .
O2 Cu2 Cu1 84.33(11) 19_666 .
O2 Cu2 Cu1 84.33(11) 100_655 .
O1W Cu2 Cu1 180.00(19) . .
C17 O1 Cu1 122.9(3) . .
C17 O2 Cu2 121.9(3) . .
C5 C1 C2 81.2(2) 109_665 .
C5 C1 C6 78(3) 109_665 .
C2 C1 C6 119.7 . .
C5 C1 C17 91(3) 109_665 .
C2 C1 C17 117.7(7) . .
C6 C1 C17 118.7(7) . .
C5 C1 C4 61.73(15) 109_665 109_665
C2 C1 C4 19.8(3) . 109_665
C6 C1 C4 108.8(9) . 109_665
C17 C1 C4 118.3(15) . 109_665
C4 C2 C1 98.1(2) 109_665 .
C4 C2 C5 77.2(4) 109_665 109_665
C1 C2 C5 21.26(12) . 109_665
C4 C2 C3 58(2) 109_665 .
C1 C2 C3 116.2 . .
C5 C2 C3 107.1(13) 109_665 .
C4 C2 H2A 111.1 109_665 .
C1 C2 H2A 121.7 . .
C5 C2 H2A 126.8 109_665 .
C3 C2 H2A 122.1 . .
C4 C3 C4 120.3(6) 109_665 .
C4 C3 C2 20.83(14) 109_665 .
C4 C3 C2 122.6 . .
C4 C3 C2 122.6(2) 109_665 109_665
C4 C3 C2 21.0(2) . 109_665
C2 C3 C2 116.2(6) . 109_665
C4 C3 C7 117.2(6) 109_665 .
C4 C3 C7 118.3 . .
C2 C3 C7 119.1 . .
C2 C3 C7 120.2(5) 109_665 .
C4 C3 C15 115.4(15) 109_665 34_655
C4 C3 C15 117.4(8) . 34_655
C2 C3 C15 119.8(9) . 34_655
C2 C3 C15 121.8(14) 109_665 34_655
C7 C3 C15 6.0(11) . 34_655
C2 C4 C3 101(2) 109_665 .
C2 C4 C5 80.8 109_665 .
C3 C4 C5 120.9 . .
C2 C4 C1 62.0(5) 109_665 109_665
C3 C4 C1 118.0(13) . 109_665
C5 C4 C1 19.1(5) . 109_665
C2 C4 H4A 88.6 109_665 .
C3 C4 H4A 119.5 . .
C5 C4 H4A 119.6 . .
C1 C4 H4A 118.9 109_665 .
C1 C5 C6 80(4) 109_665 .
C1 C5 C4 99.2(9) 109_665 .
C6 C5 C4 121.1 . .
C1 C5 C2 77.5(12) 109_665 109_665
C6 C5 C2 120.2(10) . 109_665
C4 C5 C2 22.0(3) . 109_665
C1 C5 C17 70(3) 109_665 109_665
C6 C5 C17 112.0(7) . 109_665
C4 C5 C17 122.9(7) . 109_665
C2 C5 C17 110.6(15) 109_665 109_665
C5 C6 C5 111.8(8) 109_665 .
C5 C6 C1 21.0(3) 109_665 .
C5 C6 C1 119.2 . .
C5 C6 C1 119.3(4) 109_665 109_665
C5 C6 C1 21.7(7) . 109_665
C1 C6 C1 118.0(7) . 109_665
C5 C6 H6A 122.3 109_665 .
C5 C6 H6A 122.7 . .
C1 C6 H6A 118.2 . .
C1 C6 H6A 118.4 109_665 .
C15 C7 C12 102(5) 34_655 109_665
C15 C7 C12 109(10) 34_655 .
C12 C7 C12 94.8(6) 109_665 .
C15 C7 C8 51(7) 34_655 .
C12 C7 C8 53.2(4) 109_665 .
C12 C7 C8 120.2 . .
C15 C7 C16 94(6) 34_655 34_655
C12 C7 C16 9.3(14) 109_665 34_655
C12 C7 C16 101.2(13) . 34_655
C8 C7 C16 44.0(14) . 34_655
C15 C7 C8 59(10) 34_655 109_665
C12 C7 C8 120.1(3) 109_665 109_665
C12 C7 C8 52.9(3) . 109_665
C8 C7 C8 97.1(6) . 109_665
C16 C7 C8 118.8(8) 34_655 109_665
C15 C7 C16 101(10) 34_655 166
C12 C7 C16 101.1(11) 109_665 166
C12 C7 C16 9.2(11) . 166
C8 C7 C16 118.8(8) . 166
C16 C7 C16 107(2) 34_655 166
C8 C7 C16 43.7(11) 109_665 166
C15 C7 C14 45(7) 34_655 166
C12 C7 C14 57.5(15) 109_665 166
C12 C7 C14 116.4(4) . 166
C8 C7 C14 6.6(12) . 166
C16 C7 C14 48.5(5) 34_655 166
C8 C7 C14 90.6(12) 109_665 166
C16 C7 C14 114.1(10) 166 166
C15 C7 C14 53(10) 34_655 34_655
C12 C7 C14 116.5(8) 109_665 34_655
C12 C7 C14 57.1(11) . 34_655
C8 C7 C14 90.6(9) . 34_655
C16 C7 C14 114.2(13) 34_655 34_655
C8 C7 C14 6.6(9) 109_665 34_655
C16 C7 C14 48.3(8) 166 34_655
C14 C7 C14 84.1(18) 166 34_655
C15 C7 C3 109(8) 34_655 .
C12 C7 C3 120.5(4) 109_665 .
C12 C7 C3 119.5 . .
C8 C7 C3 120.3 . .
C16 C7 C3 121.3(8) 34_655 .
C8 C7 C3 119.3(4) 109_665 .
C16 C7 C3 120.2(8) 166 .
C14 C7 C3 123.8(4) 166 .
C14 C7 C3 122.9(7) 34_655 .
C14 C8 C16 133(7) 166 34_655
C14 C8 C12 131(6) 166 109_665
C16 C8 C12 5.9(15) 34_655 109_665
C14 C8 C15 99(8) 166 34_655
C16 C8 C15 74(2) 34_655 34_655
C12 C8 C15 68.5(12) 109_665 34_655
C14 C8 C9 50(10) 166 .
C16 C8 C9 89.4(10) 34_655 .
C12 C8 C9 90.21(12) 109_665 .
C15 C8 C9 113.4(14) 34_655 .
C14 C8 C7 104(9) 166 .
C16 C8 C7 68.3(15) 34_655 .
C12 C8 C7 62.7(8) 109_665 .
C15 C8 C7 6.1(8) 34_655 .
C9 C8 C7 114.1 . .
C14 C8 C13 47(9) 166 166
C16 C8 C13 94.0(13) 34_655 166
C12 C8 C13 95.0(10) 109_665 166
C15 C8 C13 116.5(11) 34_655 166
C9 C8 C13 5.0(8) . 166
C7 C8 C13 117.6(6) . 166
C14 C8 C11 86(9) 166 34_655
C16 C8 C11 52.9(9) 34_655 34_655
C12 C8 C11 54.7(9) 109_665 34_655
C15 C8 C11 105(2) 34_655 34_655
C9 C8 C11 37.3(7) . 34_655
C7 C8 C11 101.4(10) . 34_655
C13 C8 C11 41.5(6) 166 34_655
C14 C8 C14 59(8) 166 34_655
C16 C8 C14 97(2) 34_655 34_655
C12 C8 C14 91.8(11) 109_665 34_655
C15 C8 C14 41.3(7) 34_655 34_655
C9 C8 C14 80.3(7) . 34_655
C7 C8 C14 45.9(7) . 34_655
C13 C8 C14 81.6(6) 166 34_655
C11 C8 C14 93.1(14) 34_655 34_655
C14 C8 H8A 111.2 166 .
C16 C8 H8A 110.9 34_655 .
C12 C8 H8A 115.1 109_665 .
C15 C8 H8A 123.2 34_655 .
C9 C8 H8A 123.0 . .
C7 C8 H8A 123.0 . .
C13 C8 H8A 119.3 166 .
C11 C8 H8A 123.7 34_655 .
C14 C8 H8A 142.2 34_655 .
C13 C9 C13 50(8) 166 55_564
C13 C9 C9 62(10) 166 139_554
C13 C9 C9 12(2) 55_564 139_554
C13 C9 C10 86(4) 166 34_655
C13 C9 C10 71.1(13) 55_564 34_655
C9 C9 C10 69.4(8) 139_554 34_655
C13 C9 C11 129(9) 166 34_655
C13 C9 C11 78.8(14) 55_564 34_655
C9 C9 C11 66.9(12) 139_554 34_655
C10 C9 C11 75.8(13) 34_655 34_655
C13 C9 C14 127(7) 166 166
C13 C9 C14 148(3) 55_564 166
C9 C9 C14 144.3(15) 139_554 166
C10 C9 C14 138.4(12) 34_655 166
C11 C9 C14 95(2) 34_655 166
C13 C9 C8 131(6) 166 .
C13 C9 C8 144.9(18) 55_564 .
C9 C9 C8 139.8 139_554 .
C10 C9 C8 138.0(8) 34_655 .
C11 C9 C8 89.7(9) 34_655 .
C14 C9 C8 5.9(17) 166 .
C13 C9 C10 89(5) 166 .
C13 C9 C10 81.7(12) 55_564 .
C9 C9 C10 80.8(8) 139_554 .
C10 C9 C10 11.6(10) 34_655 .
C11 C9 C10 82.2(17) 34_655 .
C14 C9 C10 129.2(15) 166 .
C8 C9 C10 129.9(6) . .
C13 C9 C10 82(4) 166 55_564
C13 C9 C10 68.3(14) 55_564 55_564
C9 C9 C10 67.1(7) 139_554 55_564
C10 C9 C10 3.4(2) 34_655 55_564
C11 C9 C10 77.3(12) 34_655 55_564
C14 C9 C10 141.6(11) 166 55_564
C8 C9 C10 141.3(7) . 55_564
C10 C9 C10 13.7(10) . 55_564
C13 C9 C9 99(9) 166 109_665
C13 C9 C9 118.1(17) 55_564 109_665
C9 C9 C9 120.0 139_554 109_665
C10 C9 C9 51.9(8) 34_655 109_665
C11 C9 C9 105.1(15) 34_655 109_665
C14 C9 C9 93.9(13) 166 109_665
C8 C9 C9 96.8 . 109_665
C10 C9 C9 40.2(8) . 109_665
C10 C9 C9 53.6(7) 55_564 109_665
C13 C9 C13 94(8) 166 34_655
C13 C9 C13 114.6(15) 55_564 34_655
C9 C9 C13 117.4(7) 139_554 34_655
C10 C9 C13 50.9(10) 34_655 34_655
C11 C9 C13 108.9(18) 34_655 34_655
C14 C9 C13 97.2(19) 166 34_655
C8 C9 C13 100.5(6) . 34_655
C10 C9 C13 39.3(4) . 34_655
C10 C9 C13 52.3(10) 55_564 34_655
C9 C9 C13 5.4(5) 109_665 34_655
C13 C9 C16 161(6) 166 34_655
C13 C9 C16 126(2) 55_564 34_655
C9 C9 C16 115.3(4) 139_554 34_655
C10 C9 C16 111.7(17) 34_655 34_655
C11 C9 C16 53.0(10) 34_655 34_655
C14 C9 C16 42.9(9) 166 34_655
C8 C9 C16 37.5(8) . 34_655
C10 C9 C16 109.9(15) . 34_655
C10 C9 C16 114.8(16) 55_564 34_655
C9 C9 C16 98.1(10) 109_665 34_655
C13 C9 C16 103.4(10) 34_655 34_655
C13 C9 H9A 41.6 166 .
C13 C9 H9A 37.2 55_564 .
C9 C9 H9A 44.4 139_554 .
C10 C9 H9A 106.1 34_655 .
C11 C9 H9A 99.2 34_655 .
C14 C9 H9A 115.4 166 .
C8 C9 H9A 115.1 . .
C10 C9 H9A 115.1 . .
C10 C9 H9A 103.0 55_564 .
C9 C9 H9A 139.8 109_665 .
C13 C9 H9A 134.4 34_655 .
C16 C9 H9A 122.1 34_655 .
C16 C12 C8 29(3) 166 109_665
C16 C12 C14 31(4) 166 34_655
C8 C12 C14 5.5(8) 109_665 34_655
C16 C12 C11 72(6) 166 .
C8 C12 C11 79.8(7) 109_665 .
C14 C12 C11 75.9(14) 34_655 .
C16 C12 C7 92(4) 166 .
C8 C12 C7 64.3(8) 109_665 .
C14 C12 C7 63.9(13) 34_655 .
C11 C12 C7 118.7(5) . .
C16 C12 C15 86(3) 166 34_655
C8 C12 C15 58.1(9) 109_665 34_655
C14 C12 C15 57.5(14) 34_655 34_655
C11 C12 C15 113.7(13) . 34_655
C7 C12 C15 6.6(9) . 34_655
C16 C12 C9 50(5) 166 109_665
C8 C12 C9 47.86(5) 109_665 109_665
C14 C12 C9 43.3(11) 34_655 109_665
C11 C12 C9 33.7(7) . 109_665
C7 C12 C9 90.6(6) . 109_665
C15 C12 C9 84.5(11) 34_655 109_665
C16 C12 H12A 105.5 166 .
C8 C12 H12A 125.8 109_665 .
C14 C12 H12A 131.0 34_655 .
C11 C12 H12A 120.8 . .
C7 C12 H12A 120.5 . .
C15 C12 H12A 125.3 34_655 .
C9 C12 H12A 143.2 109_665 .
C10 C10 C10 60.0 55_564 34_655
C10 C10 C9 128.1(8) 55_564 55_564
C10 C10 C9 165.7(8) 34_655 55_564
C10 C10 C13 129.9(10) 55_564 139_554
C10 C10 C13 157.3(8) 34_655 139_554
C9 C10 C13 8.6(8) 55_564 139_554
C10 C10 C13 157.3(8) 55_564 34_655
C10 C10 C13 129.9(12) 34_655 34_655
C9 C10 C13 37.8(18) 55_564 34_655
C13 C10 C13 33(2) 139_554 34_655
C10 C10 C9 165.7(7) 55_564 109_665
C10 C10 C9 128.1(7) 34_655 109_665
C9 C10 C9 41.2(16) 55_564 109_665
C13 C10 C9 37.8(16) 139_554 109_665
C13 C10 C9 8.6(8) 34_655 109_665
C10 C10 C9 40.2(9) 55_564 166
C10 C10 C9 99.2(8) 34_655 166
C9 C10 C9 87.9(14) 55_564 166
C13 C10 C9 90.2(9) 139_554 166
C13 C10 C9 121.6(19) 34_655 166
C9 C10 C9 127.8(11) 109_665 166
C10 C10 C11 136.7(6) 55_564 .
C10 C10 C11 136.2(5) 34_655 .
C9 C10 C11 48.8(9) 55_564 .
C13 C10 C11 54.8(7) 139_554 .
C13 C10 C11 54.6(8) 34_655 .
C9 C10 C11 48.5(10) 109_665 .
C9 C10 C11 112.5(6) 166 .
C10 C10 C13 38.8(6) 55_564 .
C10 C10 C13 95.9(5) 34_655 .
C9 C10 C13 89.8(10) 55_564 .
C13 C10 C13 91.0(10) 139_554 .
C13 C10 C13 121.0(14) 34_655 .
C9 C10 C13 128.1(10) 109_665 .
C9 C10 C13 7.1(8) 166 .
C11 C10 C13 118.50(14) . .
C10 C10 C9 99.2(8) 55_564 .
C10 C10 C9 40.2(8) 34_655 .
C9 C10 C9 127.8(12) 55_564 .
C13 C10 C9 121.6(18) 139_554 .
C13 C10 C9 90.2(9) 34_655 .
C9 C10 C9 87.9(12) 109_665 .
C9 C10 C9 135.0(14) 166 .
C11 C10 C9 111.9(9) . .
C13 C10 C9 129.5(9) . .
C10 C10 C13 95.9(4) 55_564 166
C10 C10 C13 38.8(6) 34_655 166
C9 C10 C13 128.1(8) 55_564 166
C13 C10 C13 121.0(6) 139_554 166
C13 C10 C13 91.0(17) 34_655 166
C9 C10 C13 89.8(10) 109_665 166
C9 C10 C13 129.5(7) 166 166
C11 C10 C13 117.8(3) . 166
C13 C10 C13 123.7(2) . 166
C9 C10 C13 7.1(7) . 166
C10 C10 C13 17.3(5) 55_564 109_665
C10 C10 C13 70.2(10) 34_655 109_665
C9 C10 C13 114.8(9) 55_564 109_665
C13 C10 C13 114.8(4) 139_554 109_665
C13 C10 C13 140.0(11) 34_655 109_665
C9 C10 C13 148.5(12) 109_665 109_665
C9 C10 C13 29.7(9) 166 109_665
C11 C10 C13 140.0(8) . 109_665
C13 C10 C13 25.7(11) . 109_665
C9 C10 C13 105.6(15) . 109_665
C13 C10 C13 100.7(10) 166 109_665
C9 C11 C9 45.4(14) 109_665 55_564
C9 C11 C13 6.5(11) 109_665 34_655
C9 C11 C13 38.9(12) 55_564 34_655
C9 C11 C13 38.8(11) 109_665 139_554
C9 C11 C13 6.6(11) 55_564 139_554
C13 C11 C13 32.3(18) 34_655 139_554
C9 C11 C16 90.7(7) 109_665 166
C9 C11 C16 130.6(11) 55_564 166
C13 C11 C16 96.6(13) 34_655 166
C13 C11 C16 125.2(9) 139_554 166
C9 C11 C10 55.5(11) 109_665 .
C9 C11 C10 55.5(11) 55_564 .
C13 C11 C10 53.8(8) 34_655 .
C13 C11 C10 53.7(8) 139_554 .
C16 C11 C10 124.3(9) 166 .
C9 C11 C16 129.8(13) 109_665 .
C9 C11 C16 89.7(10) 55_564 .
C13 C11 C16 124.4(18) 34_655 .
C13 C11 C16 95.72(18) 139_554 .
C16 C11 C16 112.5(8) 166 .
C10 C11 C16 123.2(2) . .
C9 C11 C12 97.2(9) 109_665 .
C9 C11 C12 139.0(15) 55_564 .
C13 C11 C12 103.4(15) 34_655 .
C13 C11 C12 133.3(14) 139_554 .
C16 C11 C12 9.1(12) 166 .
C10 C11 C12 123.6(8) . .
C16 C11 C12 112.1(7) . .
C9 C11 C12 138.1(15) 109_665 166
C9 C11 C12 96.1(14) 55_564 166
C13 C11 C12 132.4(19) 34_655 166
C13 C11 C12 102.4(9) 139_554 166
C16 C11 C12 112.1(5) 166 166
C10 C11 C12 122.6(9) . 166
C16 C11 C12 9.0(11) . 166
C12 C11 C12 110.3(8) . 166
C9 C11 C14 48.0(6) 109_665 34_655
C9 C11 C14 88.8(9) 55_564 34_655
C13 C11 C14 53.7(7) 34_655 34_655
C13 C11 C14 82.8(11) 139_554 34_655
C16 C11 C14 43.1(7) 166 34_655
C10 C11 C14 94.8(8) . 34_655
C16 C11 C14 131.4(14) . 34_655
C12 C11 C14 50.5(10) . 34_655
C12 C11 C14 137.5(15) 166 34_655
C9 C11 C10 58.3(10) 109_665 34_655
C9 C11 C10 63.8(6) 55_564 34_655
C13 C11 C10 57.6(7) 34_655 34_655
C13 C11 C10 61.6(4) 139_554 34_655
C16 C11 C10 117.6(11) 166 34_655
C10 C11 C10 8.8(6) . 34_655
C16 C11 C10 129.3(4) . 34_655
C12 C11 C10 116.0(11) . 34_655
C12 C11 C10 127.3(9) 166 34_655
C14 C11 C10 92.6(10) 34_655 34_655
C9 C11 C8 53.6(6) 109_665 109_665
C9 C11 C8 93.5(14) 55_564 109_665
C13 C11 C8 59.2(12) 34_655 109_665
C13 C11 C8 87.7(12) 139_554 109_665
C16 C11 C8 37.8(6) 166 109_665
C10 C11 C8 100.1(9) . 109_665
C16 C11 C8 128.1(10) . 109_665
C12 C11 C8 45.6(4) . 109_665
C12 C11 C8 133.5(9) 166 109_665
C14 C11 C8 5.7(8) 34_655 109_665
C10 C11 C8 97.7(10) 34_655 109_665
C12 C16 C8 145(6) 166 55_564
C12 C16 C14 143(6) 166 139_554
C8 C16 C14 6.1(12) 55_564 139_554
C12 C16 C11 99(5) 166 .
C8 C16 C11 89.7(12) 55_564 .
C14 C16 C11 84.6(2) 139_554 .
C12 C16 C15 86(6) 166 .
C8 C16 C15 60.7(14) 55_564 .
C14 C16 C15 60.7(12) 139_554 .
C11 C16 C15 118.0 . .
C12 C16 C7 79(6) 166 55_564
C8 C16 C7 67.6(14) 55_564 55_564
C14 C16 C7 67.7(13) 139_554 55_564
C11 C16 C7 121.4(7) . 55_564
C15 C16 C7 7.1(10) . 55_564
C12 C16 C9 124(4) 166 55_564
C8 C16 C9 53.1(8) 55_564 55_564
C14 C16 C9 47.7(6) 139_554 55_564
C11 C16 C9 37.3(6) . 55_564
C15 C16 C9 89.8(6) . 55_564
C7 C16 C9 95.7(11) 55_564 55_564
C12 C16 C13 125(4) 166 139_554
C8 C16 C13 52.3(12) 55_564 139_554
C14 C16 C13 47.03(10) 139_554 139_554
C11 C16 C13 37.8(3) . 139_554
C15 C16 C13 90.5(6) . 139_554
C7 C16 C13 96.5(11) 55_564 139_554
C9 C16 C13 1.7(4) 55_564 139_554
C12 C16 H16A 84.7 166 .
C8 C16 H16A 119.4 55_564 .
C14 C16 H16A 125.1 139_554 .
C11 C16 H16A 120.0 . .
C15 C16 H16A 122.0 . .
C7 C16 H16A 118.1 55_564 .
C9 C16 H16A 140.4 55_564 .
C13 C16 H16A 138.9 139_554 .
C7 C15 C8 123(10) 55_564 55_564
C7 C15 C14 129(10) 55_564 139_554
C8 C15 C14 7.3(12) 55_564 139_554
C7 C15 C8 114(9) 55_564 166
C8 C15 C8 106.9(17) 55_564 166
C14 C15 C8 99.7(11) 139_554 166
C7 C15 C12 71(9) 55_564 166
C8 C15 C12 54.1(8) 55_564 166
C14 C15 C12 59.0(13) 139_554 166
C8 C15 C12 122.6(12) 166 166
C7 C15 C16 79(9) 55_564 .
C8 C15 C16 45.1(11) 55_564 .
C14 C15 C16 50.2(8) 139_554 .
C8 C15 C16 123.1(7) 166 .
C12 C15 C16 9.1(11) 166 .
C7 C15 C14 121(8) 55_564 .
C8 C15 C14 99.8(10) 55_564 .
C14 C15 C14 92.7(9) 139_554 .
C8 C15 C14 7.2(11) 166 .
C12 C15 C14 119.9(6) 166 .
C16 C15 C14 119.2 . .
C7 C15 C12 65(7) 55_564 55_564
C8 C15 C12 122.8(13) 55_564 55_564
C14 C15 C12 119.9(8) 139_554 55_564
C8 C15 C12 52.9(7) 166 55_564
C12 C15 C12 89.9(17) 166 55_564
C16 C15 C12 97.0(11) . 55_564
C14 C15 C12 57.8(11) . 55_564
C7 C15 C16 73(8) 55_564 139_554
C8 C15 C16 123.1(10) 55_564 139_554
C14 C15 C16 119.00(13) 139_554 139_554
C8 C15 C16 44.1(14) 166 139_554
C12 C15 C16 96.8(9) 166 139_554
C16 C15 C16 103.2(8) . 139_554
C14 C15 C16 49.1(4) . 139_554
C12 C15 C16 8.9(10) 55_564 139_554
C7 C15 C3 65(5) 55_564 55_564
C8 C15 C3 122.7(16) 55_564 55_564
C14 C15 C3 128(2) 139_554 55_564
C8 C15 C3 120.2(15) 166 55_564
C12 C15 C3 113.2(14) 166 55_564
C16 C15 C3 115.5(14) . 55_564
C14 C15 C3 125.0(14) . 55_564
C12 C15 C3 111.4(16) 55_564 55_564
C16 C15 C3 113.4(19) 139_554 55_564
C8 C14 C16 41(8) 166 139_554
C8 C14 C9 124(9) 166 166
C16 C14 C9 89.4(12) 139_554 166
C8 C14 C12 44(7) 166 55_564
C16 C14 C12 5.7(12) 139_554 55_564
C9 C14 C12 89.7(14) 166 55_564
C8 C14 C13 128(8) 166 .
C16 C14 C13 94.72(13) 139_554 .
C9 C14 C13 5.7(10) 166 .
C12 C14 C13 95.1(9) 55_564 .
C8 C14 C15 75(8) 166 .
C16 C14 C15 69.8(14) 139_554 .
C9 C14 C15 117.3(7) 166 .
C12 C14 C15 64.7(11) 55_564 .
C13 C14 C15 121.2 . .
C8 C14 C7 70(8) 166 55_564
C16 C14 C7 63.9(12) 139_554 55_564
C9 C14 C7 117.2(10) 166 55_564
C12 C14 C7 58.9(11) 55_564 55_564
C13 C14 C7 121.6(9) . 55_564
C15 C14 C7 6.0(11) . 55_564
C8 C14 C11 88(8) 166 55_564
C16 C14 C11 52.5(3) 139_554 55_564
C9 C14 C11 37.3(10) 166 55_564
C12 C14 C11 53.5(7) 55_564 55_564
C13 C14 C11 42.3(3) . 55_564
C15 C14 C11 102.6(6) . 55_564
C7 C14 C11 99.1(10) 55_564 55_564
C8 C14 C14 117(7) 166 139_554
C16 C14 C14 97.7(17) 139_554 139_554
C9 C14 C14 86.1(9) 166 139_554
C12 C14 C14 92.0(11) 55_564 139_554
C13 C14 C14 87.55(10) . 139_554
C15 C14 C14 43.12(10) . 139_554
C7 C14 C14 47.8(11) 55_564 139_554
C11 C14 C14 96.0(7) 55_564 139_554
C8 C14 C13 118(9) 166 109_665
C16 C14 C13 88.5(5) 139_554 109_665
C9 C14 C13 11.7(8) 166 109_665
C12 C14 C13 89.9(10) 55_564 109_665
C13 C14 C13 11.3(3) . 109_665
C15 C14 C13 127.40(19) . 109_665
C7 C14 C13 126.6(10) 55_564 109_665
C11 C14 C13 36.4(3) 55_564 109_665
C14 C14 C13 97.8(3) 139_554 109_665
C8 C14 C9 114(9) 166 34_655
C16 C14 C9 83.7(9) 139_554 34_655
C9 C14 C9 13.7(7) 166 34_655
C12 C14 C9 85.2(11) 55_564 34_655
C13 C14 C9 15.1(7) . 34_655
C15 C14 C9 125.8(5) . 34_655
C7 C14 C9 124.4(11) 55_564 34_655
C11 C14 C9 31.8(7) 55_564 34_655
C14 C14 C9 99.2(5) 139_554 34_655
C13 C14 C9 4.9(7) 109_665 34_655
C8 C14 C8 113(7) 166 55_564
C16 C14 C8 94.3(16) 139_554 55_564
C9 C14 C8 88.7(9) 166 55_564
C12 C14 C8 88.5(13) 55_564 55_564
C13 C14 C8 90.5(6) . 55_564
C15 C14 C8 38.9(7) . 55_564
C7 C14 C8 43.5(7) 55_564 55_564
C11 C14 C8 96.1(9) 55_564 55_564
C14 C14 C8 4.3(7) 139_554 55_564
C13 C14 C8 100.4(6) 109_665 55_564
C9 C14 C8 101.5(7) 34_655 55_564
C8 C14 H14A 68.3 166 .
C16 C14 H14A 105.4 139_554 .
C9 C14 H14A 124.0 166 .
C12 C14 H14A 109.9 55_564 .
C13 C14 H14A 120.3 . .
C15 C14 H14A 118.5 . .
C7 C14 H14A 117.8 55_564 .
C11 C14 H14A 122.6 55_564 .
C14 C14 H14A 141.4 139_554 .
C13 C14 H14A 113.2 109_665 .
C9 C14 H14A 113.7 34_655 .
C8 C14 H14A 141.1 55_564 .
C9 C13 C13 118(8) 166 109_665
C9 C13 C9 106(10) 166 34_655
C13 C13 C9 12(2) 109_665 34_655
C9 C13 C10 86(5) 166 55_564
C13 C13 C10 73.6(12) 109_665 55_564
C9 C13 C10 71.1(16) 34_655 55_564
C9 C13 C11 43(8) 166 55_564
C13 C13 C11 74.2(11) 109_665 55_564
C9 C13 C11 62(2) 34_655 55_564
C10 C13 C11 71.6(7) 55_564 55_564
C9 C13 C14 47(6) 166 .
C13 C13 C14 143.6(3) 109_665 .
C9 C13 C14 136(2) 34_655 .
C10 C13 C14 126.5(5) 55_564 .
C11 C13 C14 84.0(9) 55_564 .
C9 C13 C10 84(5) 166 .
C13 C13 C10 84.1(6) 109_665 .
C9 C13 C10 82.2(13) 34_655 .
C10 C13 C10 11.3(10) 55_564 .
C11 C13 C10 78.2(9) 55_564 .
C14 C13 C10 119.83(7) . .
C9 C13 C8 44(5) 166 166
C13 C13 C8 139.2(10) 109_665 166
C9 C13 C8 131(3) 34_655 166
C10 C13 C8 125.8(9) 55_564 166
C11 C13 C8 79.2(11) 55_564 166
C14 C13 C8 5.2(12) . 166
C10 C13 C8 120.1(8) . 166
C9 C13 C10 91(5) 166 34_655
C13 C13 C10 70.2(12) 109_665 34_655
C9 C13 C10 68.7(15) 34_655 34_655
C10 C13 C10 5.3(3) 55_564 34_655
C11 C13 C10 75.0(7) 55_564 34_655
C14 C13 C10 131.7(7) . 34_655
C10 C13 C10 13.9(10) . 34_655
C8 C13 C10 131.0(10) 166 34_655
C9 C13 C9 76(6) 166 55_564
C13 C13 C9 122.3(7) 109_665 55_564
C9 C13 C9 121.6(13) 34_655 55_564
C10 C13 C9 50.5(8) 55_564 55_564
C11 C13 C9 97.6(10) 55_564 55_564
C14 C13 C9 88.7(6) . 55_564
C10 C13 C9 39.3(6) . 55_564
C8 C13 C9 91.2(9) 166 55_564
C10 C13 C9 52.9(7) 34_655 55_564
C9 C13 C13 81(7) 166 139_554
C13 C13 C13 120.0(4) 109_665 139_554
C9 C13 C13 120.5(13) 34_655 139_554
C10 C13 C13 50.1(11) 55_564 139_554
C11 C13 C13 101.9(10) 55_564 139_554
C14 C13 C13 92.45(8) . 139_554
C10 C13 C13 38.8(2) . 139_554
C8 C13 C13 95.3(9) 166 139_554
C10 C13 C13 52.0(10) 34_655 139_554
C9 C13 C13 5.4(5) 55_564 139_554
C9 C13 C16 17(5) 166 139_554
C13 C13 C16 115.6(7) 109_665 139_554
C9 C13 C16 104(2) 34_655 139_554
C10 C13 C16 101.6(8) 55_564 139_554
C11 C13 C16 45.8(8) 55_564 139_554
C14 C13 C16 38.3(2) . 139_554
C10 C13 C16 101.1(8) . 139_554
C8 C13 C16 33.7(10) 166 139_554
C10 C13 C16 106.7(7) 34_655 139_554
C9 C13 C16 91.2(9) 55_564 139_554
C13 C13 C16 96.6(10) 139_554 139_554
C9 C13 H13A 141.1 166 .
C13 C13 H13A 45.8 109_665 .
C9 C13 H13A 54.8 34_655 .
C10 C13 H13A 112.9 55_564 .
C11 C13 H13A 108.2 55_564 .
C14 C13 H13A 119.8 . .
C10 C13 H13A 120.3 . .
C8 C13 H13A 119.3 166 .
C10 C13 H13A 108.0 34_655 .
C9 C13 H13A 142.6 55_564 .
C13 C13 H13A 137.3 139_554 .
C16 C13 H13A 126.1 139_554 .
O1 C17 O2 126.8(5) . .
O1 C17 C1 117.1(7) . .
O2 C17 C1 114.9(6) . .
O1 C17 C5 116.4(5) . 109_665
O2 C17 C5 116.4(5) . 109_665
C1 C17 C5 19.32(13) . 109_665

loop_
_geom_bond_atom_site_label_1
_geom_bond_atom_site_label_2
_geom_bond_distance
_geom_bond_site_symmetry_2
Cu1 O1 1.949(3) 114_566
Cu1 O1 1.949(3) .
Cu1 O1 1.949(3) 19_666
Cu1 O1 1.949(3) 100_655
Cu1 O2W 2.136(7) .
Cu1 Cu2 2.6456(15) .
Cu2 O2 1.955(3) 114_566
Cu2 O2 1.955(3) .
Cu2 O2 1.955(3) 19_666
Cu2 O2 1.955(3) 100_655
Cu2 O1W 2.134(7) .
O1 C17 1.252(5) .
O2 C17 1.269(6) .
C1 C5 0.521(4) 109_665
C1 C2 1.403(2) .
C1 C6 1.437(3) .
C1 C17 1.475(15) .
C1 C4 1.572(4) 109_665
C2 C4 0.539(8) 109_665
C2 C5 1.420(4) 109_665
C2 C3 1.489(3) .
C2 H2A 0.9616 .
C3 C4 1.29(2) 109_665
C3 C4 1.278(2) .
C3 C2 1.48(2) 109_665
C3 C7 1.536(3) .
C3 C15 1.60(2) 34_655
C4 C2 0.539(8) 109_665
C4 C5 1.403(2) .
C4 C1 1.572(8) 109_665
C4 H4A 0.9594 .
C5 C1 0.521(15) 109_665
C5 C6 1.380(2) .
C5 C2 1.420(3) 109_665
C5 C17 1.574(14) 109_665
C6 C5 1.42(3) 109_665
C6 C1 1.39(3) 109_665
C6 H6A 0.9463 .
C7 C15 0.18(3) 34_655
C7 C12 1.384(16) 109_665
C7 C12 1.392(2) .
C7 C8 1.400(3) .
C7 C16 1.407(17) 34_655
C7 C8 1.409(16) 109_665
C7 C16 1.416(18) 166
C7 C14 1.45(2) 166
C7 C14 1.46(2) 34_655
C8 C14 0.17(3) 166
C8 C16 1.05(3) 34_655
C8 C12 1.246(2) 109_665
C8 C15 1.30(3) 34_655
C8 C9 1.383(2) .
C8 C13 1.503(12) 166
C8 C11 1.731(14) 34_655
C8 C14 2.03(2) 34_655
C8 H8A 0.9597 .
C9 C13 0.173(18) 166
C9 C13 0.74(2) 55_564
C9 C9 0.81(3) 139_554
C9 C10 1.15(2) 34_655
C9 C11 1.05(2) 34_655
C9 C14 1.279(19) 166
C9 C10 1.399(9) .
C9 C10 1.498(12) 55_564
C9 C9 1.78(2) 109_665
C9 C13 1.81(2) 34_655
C9 C16 1.73(2) 34_655
C9 H9A 0.9597 .
C12 C16 0.23(3) 166
C12 C8 1.246(2) 109_665
C12 C14 1.36(2) 34_655
C12 C11 1.422(8) .
C12 C15 1.46(4) 34_655
C12 C9 1.865(4) 109_665
C12 H12A 0.9593 .
C10 C10 0.36(3) 55_564
C10 C10 0.36(3) 34_655
C10 C9 1.15(2) 55_564
C10 C13 1.148(13) 139_554
C10 C13 1.148(13) 34_655
C10 C9 1.15(2) 109_665
C10 C9 1.399(12) 166
C10 C11 1.351(4) .
C10 C13 1.405(6) .
C10 C13 1.405(10) 166
C10 C13 1.486(12) 109_665
C11 C9 1.042(17) 109_665
C11 C9 1.048(17) 55_564
C11 C13 1.161(10) 34_655
C11 C13 1.165(10) 139_554
C11 C16 1.37(3) 166
C11 C16 1.3804 .
C11 C12 1.43(2) 166
C11 C14 1.71(3) 34_655
C11 C10 1.63(2) 34_655
C11 C8 1.718(13) 109_665
C16 C12 0.23(3) 166
C16 C8 1.05(2) 55_564
C16 C14 1.176(12) 139_554
C16 C15 1.4297 .
C16 C7 1.41(3) 55_564
C16 C9 1.729(18) 55_564
C16 C13 1.893(4) 139_554
C16 H16A 0.9671 .
C15 C7 0.18(3) 55_564
C15 C8 1.30(3) 55_564
C15 C14 1.33(2) 139_554
C15 C8 1.33(2) 166
C15 C12 1.43(2) 166
C15 C14 1.3612 .
C15 C12 1.46(3) 55_564
C15 C16 1.46(3) 139_554
C15 C3 1.603(19) 55_564
C14 C8 0.17(3) 166
C14 C16 1.176(8) 139_554
C14 C9 1.279(15) 166
C14 C12 1.36(3) 55_564
C14 C13 1.3900 .
C14 C7 1.46(2) 55_564
C14 C11 1.715(19) 55_564
C14 C14 1.95(3) 139_554
C14 C13 1.95(3) 109_665
C14 C9 1.99(2) 34_655
C14 C8 2.03(2) 55_564
C14 H14A 0.9506 .
C13 C9 0.173(19) 166
C13 C13 0.65(3) 109_665
C13 C9 0.74(2) 34_655
C13 C10 1.148(17) 55_564
C13 C11 1.161(10) 55_564
C13 C8 1.503(16) 166
C13 C10 1.486(13) 34_655
C13 C9 1.81(2) 55_564
C13 C13 1.83(2) 139_554
C13 C16 1.893(5) 139_554
C13 H13A 0.9534 .
C17 C5 1.574(18) 109_665

loop_
_platon_squeeze_void_nr
_platon_squeeze_void_average_x
_platon_squeeze_void_average_y
_platon_squeeze_void_average_z
_platon_squeeze_void_volume
_platon_squeeze_void_count_electrons
1 -0.007 -0.013 -0.008 41451.5 8486.8
